data_2001522
loop_
_publ_author_name
'Juma, B.'
'Fronczek, F. R.'
'Stanley, G. G.'

_publ_section_title
;
 Structures of nickel(II) bis- and trisphosphine diisothiocyanate
 complexes
;
_journal_issue 7
_journal_name_full 'Acta Crystallographica Section C'
_journal_page_first 1325
_journal_page_last 1328
_journal_paper_doi 10.1107/S0108270193000770
_journal_volume 49
_journal_year 1993
_chemical_formula_sum 'C20 H24 N2 Ni P2 S2'
_chemical_formula_weight 477.2
_space_group_IT_number 14
_space_group_name_Hall '-P 2yn'
_space_group_name_H-M_alt 'P 1 21/n 1'
_symmetry_cell_setting monoclinic
_symmetry_space_group_name_Hall '-P 2yn'
_symmetry_space_group_name_H-M 'P 1 21/n 1'
_atom_type_scat_source 'Cromer & Waber (1974)'
_cell_angle_alpha 90
_cell_angle_beta 93.803(7)
_cell_angle_gamma 90
_cell_formula_units_Z 4
_cell_length_a 8.4008(7)
_cell_length_b 18.178(2)
_cell_length_c 15.164(2)
_cell_measurement_reflns_used 25
_cell_measurement_temperature 297
_cell_measurement_theta_max 25
_cell_measurement_theta_min 14
_cell_volume 2310.6(4)
_diffrn_measurement_device 'Enraf-Nonius CAD-4'
_diffrn_measurement_method \w/2\q
_diffrn_radiation_type CuK\a
_diffrn_radiation_wavelength 1.54184
_diffrn_reflns_av_R_equivalents 0.020
_diffrn_reflns_limit_h_max 10
_diffrn_reflns_limit_h_min 0
_diffrn_reflns_limit_k_max 22
_diffrn_reflns_limit_k_min 0
_diffrn_reflns_limit_l_max 18
_diffrn_reflns_limit_l_min -18
_diffrn_reflns_number 5297
_diffrn_reflns_theta_max 75
_diffrn_standards_decay_% -8.2
_diffrn_standards_interval_time 167
_diffrn_standards_number 3
_exptl_absorpt_coefficient_mu 4.3
_exptl_absorpt_correction_T_max 0.996
_exptl_absorpt_correction_T_min 0.671
_exptl_absorpt_correction_type empirical
_exptl_crystal_colour yellow-brown
_exptl_crystal_density_diffrn 1.372
_exptl_crystal_description plate
_exptl_crystal_size_max 0.30
_exptl_crystal_size_mid 0.18
_exptl_crystal_size_min 0.05
_refine_diff_density_max 0.47
_refine_diff_density_min -0.48
_refine_ls_extinction_coef 'g = 4.2(2)x10^-7^'
_refine_ls_extinction_method 'w = (1+gI~c~)^-1^ applied to F~c~'
_refine_ls_goodness_of_fit_obs 2.154
_refine_ls_hydrogen_treatment noref
_refine_ls_number_parameters 245
_refine_ls_number_reflns 3717
_refine_ls_R_factor_obs 0.039
_refine_ls_shift/esd_max 0.06
_refine_ls_weighting_details 'w = 4F~o~^2^[\s^2^(I)+(0.02F~o~^2^)^2^]^-1^'
_refine_ls_weighting_scheme calc
_refine_ls_wR_factor_obs 0.050
_reflns_number_observed 3717
_reflns_number_total 4738
_reflns_observed_criterion I>3\s(I)
_cod_data_source_file ab1033.cif
_cod_data_source_block ab1033_structure_1_of_2
_cod_depositor_comments
;
The following automatic conversions were performed:

'_refine_ls_weighting_scheme' value 'w =
4F~o~^2^[\s^2^(I)+(0.02F~o~^2^)^2^]^-1^' was changed to 'calc'. New
tag '_refine_ls_weighting_details' was created. The value of the new
tag was set to 'w = 4F~o~^2^[\s^2^(I)+(0.02F~o~^2^)^2^]^-1^'.

Automatic conversion script
Id: cif_fix_values 3143 2015-03-26 13:38:13Z robertas 
;
_cod_original_formula_sum 'C20 H24 N2 Ni1 P2 S2'
_cod_database_code 2001522

loop_
_space_group_symop_id
_space_group_symop_operation_xyz
1 x,y,z
2 -x+1/2,y+1/2,-z+1/2
3 -x,-y,-z
4 x+1/2,-y+1/2,z+1/2

loop_
_atom_site_label
_atom_site_fract_x
_atom_site_fract_y
_atom_site_fract_z
Ni .28547(5) .25823(2) .24948(3)
S1 .31300(10) .42543(5) .47975(6)
S2 .69060(10) .11116(5) .37181(8)
P1 .11882(7) .33396(3) .18668(4)
P2 .26110(10) .19461(4) .13020(6)
N1 .2976(3) .31850(10) .3508(2)
N2 .4396(3) .19170(10) .2962(2)
C1 .3018(3) .3636(2) .4044(2)
C2 .5446(3) .1577(2) .3267(2)
C3 .0163(3) .2913(2) .0888(2)
C4 .1318(4) .2410(2) .0462(2)
C5 -.0357(3) .36800(10) .2540(2)
C6 -.0306(3) .4375(2) .2888(2)
C7 -.1496(4) .4608(2) .3421(2)
C8 -.2725(3) .4156(2) .3601(2)
C9 -.2762(3) .3456(2) .3273(2)
C10 -.1591(3) .3214(2) .2745(2)
C11 .2250(3) .41310(10) .1480(2)
C12 .3891(3) .4167(2) .1627(2)
C13 .4722(4) .4762(2) .1322(2)
C14 .3929(4) .5326(2) .0890(2)
C15 .2294(4) .5302(2) .0752(2)
C16 .1459(4) .4704(2) .1040(2)
C17 .4445(5) .1744(2) .0786(3)
C18 .5409(5) .2414(3) .0567(4)
C19 .1727(6) .1055(2) .1534(3)
C20 .0140(7) .1124(2) .1959(3)
H3a -.0193 .3284 .0480
H3b -.0725 .2637 .1059
H4a .0735 .2052 .0116
H4B .1954 .2691 .0091
H6 .0539 .4698 .2765
H7 -.1449 .5090 .3663
H8 -.3546 .4324 .3952
H9 -.3601 .3133 .3407
H10 -.1628 .2725 .2521
H12 .4449 .3781 .1937
H13 .5850 .4779 .1414
H14 .4505 .5733 .0683
H15 .1741 .5697 .0459
H16 .0332 .4686 .0934
H17a .4182 .1484 .0252
H17b .5088 .1442 .1177
H18a .6347 .2262 .0300
H18b .4790 .2720 .0169
H18c .5696 .2678 .1093
H19a .2449 .0790 .1924
H19b .1557 .0792 .0995
H20a -.0267 .0647 .2066
H20b .0294 .1382 .2502
H20c -.0596 .1384 .1573

loop_
_geom_angle_atom_site_label_1
_geom_angle_atom_site_label_2
_geom_angle_atom_site_label_3
_geom_angle
_geom_angle_publ_flag
P1 Ni P2 87.05(3) yes
P1 Ni N1 89.27(7) yes
P1 Ni N2 175.49(9) yes
P2 Ni N1 176.32(8) yes
P2 Ni N2 89.75(9) yes
N1 Ni N2 93.90(10) yes
Ni P1 C3 110.23(9) yes
Ni P1 C5 116.14(9) yes
Ni P1 C11 109.45(8) yes
C3 P1 C5 106.50(10) yes
C3 P1 C11 106.70(10) yes
C5 P1 C11 107.30(10) yes
Ni P2 C4 111.00(10) yes
Ni P2 C17 115.90(10) yes
Ni P2 C19 109.40(10) yes
C4 P2 C17 106.0(2) yes
C4 P2 C19 108.3(2) yes
C17 P2 C19 105.8(2) yes
Ni N1 C1 170.2(2) yes
Ni N2 C2 172.4(2) yes
S1 C1 N1 178.3(2) yes
S2 C2 N2 178.5(3) yes
P1 C3 C4 108.8(2) yes
P2 C4 C3 110.5(2) yes
P1 C5 C6 121.8(2) yes
P1 C5 C10 119.3(2) yes
C6 C5 C10 118.8(3) yes
C5 C6 C7 119.9(3) yes
C6 C7 C8 121.0(3) yes
C7 C8 C9 119.3(3) yes
C8 C9 C10 120.6(3) yes
C5 C10 C9 120.3(3) yes
P1 C11 C12 119.5(2) yes
P1 C11 C16 121.6(2) yes
C12 C11 C16 118.9(3) yes
C11 C12 C13 120.1(3) yes
C12 C13 C14 120.4(3) yes
C13 C14 C15 120.0(3) yes
C14 C15 C16 120.0(3) yes
C11 C16 C15 120.5(3) yes
P2 C17 C18 114.6(3) yes
P2 C19 C20 112.8(3) yes

loop_
_geom_bond_atom_site_label_1
_geom_bond_atom_site_label_2
_geom_bond_distance
_geom_bond_publ_flag
Ni P1 2.1413(8) yes
Ni P2 2.1450(10) yes
Ni N1 1.885(2) yes
Ni N2 1.876(3) yes
S1 C1 1.601(3) yes
S2 C2 1.605(3) yes
P1 C3 1.837(3) yes
P1 C5 1.813(3) yes
P1 C11 1.810(3) yes
P2 C4 1.826(3) yes
P2 C17 1.811(4) yes
P2 C19 1.826(4) yes
N1 C1 1.153(4) yes
N2 C2 1.149(4) yes
C3 C4 1.509(4) yes
C5 C6 1.369(4) yes
C5 C10 1.390(4) yes
C6 C7 1.393(5) yes
C7 C8 1.362(4) yes
C8 C9 1.365(5) yes
C9 C10 1.381(4) yes
C11 C12 1.384(4) yes
C11 C16 1.384(4) yes
C12 C13 1.384(5) yes
C13 C14 1.366(5) yes
C14 C15 1.376(5) yes
C15 C16 1.380(5) yes
C17 C18 1.510(7) yes
C19 C20 1.524(7) yes

loop_
_geom_torsion_atom_site_label_1
_geom_torsion_atom_site_label_2
_geom_torsion_atom_site_label_3
_geom_torsion_atom_site_label_4
_geom_torsion
Ni P1 C3 C4 -34.7(2)
Ni P2 C4 C3 -26.0(2)
P1 C3 C4 P2 37.1(2)
P1 Ni P2 C4 3.60(10)
P2 Ni P1 C3 15.20(10)
